data_4347772
loop_
_publ_author_name
'Younis, Fadi M.'
'Krieck, Sven'
'Al-Shboul, Tareq M A'
'G\"orls, Helmar'
'Westerhausen, Matthias'

_publ_section_title
;
 Calcium-Mediated Catalytic Synthesis of
 1-(Diorganylamino)-1,4-diphenyl-4-(diphenylphosphanyl)buta-1,3-dienes.
;
_journal_issue 9
_journal_name_full 'Inorganic chemistry'
_journal_page_first 4676
_journal_page_last 4682
_journal_paper_doi 10.1021/acs.inorgchem.6b00586
_journal_volume 55
_journal_year 2016
_chemical_formula_moiety 'C40 H32 N P'
_chemical_formula_sum 'C40 H32 N P'
_chemical_formula_weight 557.64
_space_group_IT_number 2
_space_group_name_Hall '-P 1'
_space_group_name_H-M_alt 'P -1'
_symmetry_cell_setting triclinic
_symmetry_space_group_name_Hall '-P 1'
_symmetry_space_group_name_H-M 'P -1'
_atom_sites_solution_hydrogens geom
_atom_sites_solution_primary direct
_atom_sites_solution_secondary difmap
_audit_creation_method SHELXL-97
_cell_angle_alpha 112.076(2)
_cell_angle_beta 97.104(1)
_cell_angle_gamma 106.481(2)
_cell_formula_units_Z 2
_cell_length_a 9.7193(3)
_cell_length_b 12.8184(3)
_cell_length_c 13.9702(4)
_cell_measurement_reflns_used 10066
_cell_measurement_temperature 133(2)
_cell_measurement_theta_max 27.52
_cell_measurement_theta_min 2.35
_cell_volume 1493.78(8)
_computing_cell_refinement DENZO
_computing_data_collection COLLECT
_computing_data_reduction DENZO
_computing_molecular_graphics SHELXTL/PC
_computing_publication_material SHELXL-97
_computing_structure_refinement 'SHELXL-97 (Sheldrick, 2008)'
_computing_structure_solution 'SHELXS-97 (Sheldrick, 2008)'
_diffrn_ambient_temperature 133(2)
_diffrn_measured_fraction_theta_full 0.971
_diffrn_measured_fraction_theta_max 0.971
_diffrn_measurement_device_type KappaCCD
_diffrn_measurement_method 'phi- + omega-scan'
_diffrn_radiation_monochromator graphite
_diffrn_radiation_source 'fine-focus sealed tube'
_diffrn_radiation_type MoK\a
_diffrn_radiation_wavelength 0.71073
_diffrn_reflns_av_R_equivalents 0.0250
_diffrn_reflns_av_sigmaI/netI 0.0363
_diffrn_reflns_limit_h_max 12
_diffrn_reflns_limit_h_min -12
_diffrn_reflns_limit_k_max 16
_diffrn_reflns_limit_k_min -16
_diffrn_reflns_limit_l_max 18
_diffrn_reflns_limit_l_min -17
_diffrn_reflns_number 10066
_diffrn_reflns_theta_full 27.52
_diffrn_reflns_theta_max 27.52
_diffrn_reflns_theta_min 2.35
_exptl_absorpt_coefficient_mu 0.122
_exptl_absorpt_correction_T_max 0.7456
_exptl_absorpt_correction_T_min 0.6241
_exptl_absorpt_correction_type multi-scan
_exptl_absorpt_process_details 'SADABS, Bruker-AXS, 2002'
_exptl_crystal_colour light-yellow
_exptl_crystal_density_diffrn 1.240
_exptl_crystal_density_method 'not measured'
_exptl_crystal_description prism
_exptl_crystal_F_000 588
_exptl_crystal_size_max 0.105
_exptl_crystal_size_mid 0.095
_exptl_crystal_size_min 0.065
_refine_diff_density_max 0.484
_refine_diff_density_min -0.240
_refine_diff_density_rms 0.049
_refine_ls_extinction_method none
_refine_ls_goodness_of_fit_ref 1.052
_refine_ls_hydrogen_treatment refall
_refine_ls_matrix_type full
_refine_ls_number_parameters 507
_refine_ls_number_reflns 6683
_refine_ls_number_restraints 0
_refine_ls_restrained_S_all 1.052
_refine_ls_R_factor_all 0.0643
_refine_ls_R_factor_gt 0.0518
_refine_ls_shift/su_max 0.000
_refine_ls_shift/su_mean 0.000
_refine_ls_structure_factor_coef Fsqd
_refine_ls_weighting_details 'calc w=1/[\s^2^(Fo^2^)+(0.0481P)^2^+1.3226P] where P=(Fo^2^+2Fc^2^)/3'
_refine_ls_weighting_scheme calc
_refine_ls_wR_factor_gt 0.1214
_refine_ls_wR_factor_ref 0.1333
_reflns_number_gt 5743
_reflns_number_total 6683
_reflns_threshold_expression >2sigma(I)
_cod_data_source_file ic6b00586_si_002.cif
_cod_data_source_block FO4451
_cod_original_cell_volume 1493.78(7)
_cod_database_code 4347772

loop_
_symmetry_equiv_pos_as_xyz
'x, y, z'
'-x, -y, -z'

loop_
_atom_site_label
_atom_site_type_symbol
_atom_site_fract_x
_atom_site_fract_y
_atom_site_fract_z
_atom_site_U_iso_or_equiv
_atom_site_adp_type
_atom_site_occupancy
_atom_site_symmetry_multiplicity
_atom_site_calc_flag
P1 P 0.18622(5) 0.48199(4) 0.18220(4) 0.02392(13) Uani 1 1 d
N1 N 0.16299(16) 0.91881(13) 0.27467(12) 0.0231(3) Uani 1 1 d
C1 C 0.05164(19) 0.55489(15) 0.17003(14) 0.0216(3) Uani 1 1 d
C2 C 0.0938(2) 0.66607(16) 0.17354(14) 0.0233(4) Uani 1 1 d
H2 H 0.199(3) 0.713(2) 0.1920(19) 0.037(6) Uiso 1 1 d
C3 C -0.00011(19) 0.72414(16) 0.14268(14) 0.0230(4) Uani 1 1 d
H3 H -0.100(2) 0.6722(19) 0.0900(17) 0.026(5) Uiso 1 1 d
C4 C 0.04195(19) 0.84549(16) 0.18195(14) 0.0223(3) Uani 1 1 d
C5 C 0.36295(19) 0.60022(16) 0.20524(15) 0.0250(4) Uani 1 1 d
C6 C 0.4116(2) 0.6016(2) 0.11568(17) 0.0325(4) Uani 1 1 d
H6 H 0.352(3) 0.539(2) 0.045(2) 0.044(7) Uiso 1 1 d
C7 C 0.5423(2) 0.6900(2) 0.12655(19) 0.0381(5) Uani 1 1 d
H7 H 0.573(3) 0.690(2) 0.064(2) 0.042(7) Uiso 1 1 d
C8 C 0.6271(2) 0.7775(2) 0.2273(2) 0.0387(5) Uani 1 1 d
H8 H 0.716(3) 0.838(2) 0.2333(19) 0.037(6) Uiso 1 1 d
C9 C 0.5823(2) 0.77588(19) 0.31698(19) 0.0353(5) Uani 1 1 d
H9 H 0.642(3) 0.836(2) 0.388(2) 0.050(7) Uiso 1 1 d
C10 C 0.4504(2) 0.68795(17) 0.30639(17) 0.0289(4) Uani 1 1 d
H10 H 0.422(3) 0.690(2) 0.372(2) 0.036(6) Uiso 1 1 d
C11 C 0.1932(2) 0.48585(16) 0.31497(15) 0.0264(4) Uani 1 1 d
C12 C 0.1535(2) 0.56735(17) 0.39507(16) 0.0278(4) Uani 1 1 d
H12 H 0.119(2) 0.625(2) 0.3793(17) 0.028(5) Uiso 1 1 d
C13 C 0.1666(2) 0.5681(2) 0.49535(17) 0.0350(5) Uani 1 1 d
H13 H 0.140(3) 0.625(2) 0.551(2) 0.036(6) Uiso 1 1 d
C14 C 0.2206(3) 0.4884(2) 0.5175(2) 0.0427(5) Uani 1 1 d
H14 H 0.228(3) 0.491(2) 0.588(2) 0.052(8) Uiso 1 1 d
C15 C 0.2605(3) 0.4077(2) 0.4395(2) 0.0487(6) Uani 1 1 d
H15 H 0.297(3) 0.349(3) 0.454(3) 0.070(9) Uiso 1 1 d
C16 C 0.2461(3) 0.4048(2) 0.3380(2) 0.0397(5) Uani 1 1 d
H16 H 0.280(3) 0.350(2) 0.282(2) 0.050(7) Uiso 1 1 d
C17 C -0.10525(19) 0.48278(15) 0.15535(14) 0.0215(3) Uani 1 1 d
C18 C -0.1676(2) 0.35757(16) 0.09378(15) 0.0256(4) Uani 1 1 d
H18 H -0.108(3) 0.313(2) 0.0560(18) 0.032(6) Uiso 1 1 d
C19 C -0.3142(2) 0.29455(17) 0.08516(16) 0.0299(4) Uani 1 1 d
H19 H -0.353(3) 0.209(2) 0.041(2) 0.040(6) Uiso 1 1 d
C20 C -0.4006(2) 0.35360(18) 0.13734(16) 0.0291(4) Uani 1 1 d
H20 H -0.504(3) 0.308(2) 0.1321(19) 0.038(6) Uiso 1 1 d
C21 C -0.3403(2) 0.47721(18) 0.19925(16) 0.0275(4) Uani 1 1 d
H21 H -0.398(3) 0.520(2) 0.2372(18) 0.033(6) Uiso 1 1 d
C22 C -0.1941(2) 0.54071(17) 0.20817(15) 0.0252(4) Uani 1 1 d
H22 H -0.153(3) 0.625(2) 0.2527(18) 0.032(6) Uiso 1 1 d
C23 C -0.03416(19) 0.90898(16) 0.13852(14) 0.0227(4) Uani 1 1 d
C24 C -0.1210(2) 0.85265(17) 0.03285(15) 0.0270(4) Uani 1 1 d
H24 H -0.128(3) 0.770(2) -0.0133(18) 0.033(6) Uiso 1 1 d
C25 C -0.1918(2) 0.91305(18) -0.00730(16) 0.0296(4) Uani 1 1 d
H25 H -0.251(3) 0.873(2) -0.082(2) 0.037(6) Uiso 1 1 d
C26 C -0.1767(2) 1.03070(19) 0.05660(17) 0.0316(4) Uani 1 1 d
H26 H -0.223(3) 1.076(2) 0.0288(19) 0.039(6) Uiso 1 1 d
C27 C -0.0908(2) 1.08805(18) 0.16138(17) 0.0302(4) Uani 1 1 d
H27 H -0.076(3) 1.171(2) 0.2063(19) 0.036(6) Uiso 1 1 d
C28 C -0.0201(2) 1.02809(17) 0.20236(16) 0.0258(4) Uani 1 1 d
H28 H 0.034(2) 1.0671(19) 0.2752(18) 0.024(5) Uiso 1 1 d
C29 C 0.1608(2) 0.90238(15) 0.36918(14) 0.0227(3) Uani 1 1 d
C30 C 0.2917(2) 0.91907(17) 0.43671(16) 0.0281(4) Uani 1 1 d
H30 H 0.381(3) 0.938(2) 0.4150(18) 0.028(5) Uiso 1 1 d
C31 C 0.2885(2) 0.90449(19) 0.53013(16) 0.0326(4) Uani 1 1 d
H31 H 0.384(3) 0.917(2) 0.578(2) 0.049(7) Uiso 1 1 d
C32 C 0.1556(3) 0.87146(19) 0.55702(17) 0.0343(4) Uani 1 1 d
H32 H 0.153(3) 0.860(2) 0.624(2) 0.041(6) Uiso 1 1 d
C33 C 0.0254(2) 0.85286(19) 0.48933(17) 0.0335(4) Uani 1 1 d
H33 H -0.070(3) 0.831(2) 0.5052(19) 0.040(6) Uiso 1 1 d
C34 C 0.0274(2) 0.86921(18) 0.39661(16) 0.0284(4) Uani 1 1 d
H34 H -0.059(3) 0.8640(19) 0.3579(18) 0.027(5) Uiso 1 1 d
C35 C 0.2931(2) 0.99927(17) 0.26807(15) 0.0261(4) Uani 1 1 d
C36 C 0.3528(2) 1.11928(18) 0.3431(2) 0.0368(5) Uani 1 1 d
H36 H 0.301(3) 1.148(2) 0.404(2) 0.044(7) Uiso 1 1 d
C37 C 0.4804(2) 1.1978(2) 0.3359(2) 0.0456(6) Uani 1 1 d
H37 H 0.518(3) 1.284(3) 0.390(2) 0.064(9) Uiso 1 1 d
C38 C 0.5478(3) 1.1565(2) 0.2563(2) 0.0483(7) Uani 1 1 d
H38 H 0.631(3) 1.204(2) 0.250(2) 0.045(7) Uiso 1 1 d
C39 C 0.4885(3) 1.0365(3) 0.1815(2) 0.0485(6) Uani 1 1 d
H39 H 0.540(3) 1.006(3) 0.126(2) 0.062(9) Uiso 1 1 d
C40 C 0.3601(2) 0.9588(2) 0.18785(18) 0.0360(5) Uani 1 1 d
H40 H 0.320(3) 0.873(3) 0.137(2) 0.057(8) Uiso 1 1 d

loop_
_atom_site_aniso_label
_atom_site_aniso_U_11
_atom_site_aniso_U_22
_atom_site_aniso_U_33
_atom_site_aniso_U_23
_atom_site_aniso_U_13
_atom_site_aniso_U_12
P1 0.0208(2) 0.0204(2) 0.0274(2) 0.00770(18) 0.00209(18) 0.00828(17)
N1 0.0211(7) 0.0207(7) 0.0244(8) 0.0110(6) 0.0019(6) 0.0029(6)
C1 0.0196(8) 0.0206(8) 0.0211(8) 0.0070(7) 0.0002(6) 0.0071(6)
C2 0.0197(8) 0.0226(8) 0.0237(9) 0.0079(7) 0.0027(7) 0.0064(7)
C3 0.0195(8) 0.0229(8) 0.0240(9) 0.0099(7) 0.0024(7) 0.0056(7)
C4 0.0181(8) 0.0243(8) 0.0223(8) 0.0110(7) 0.0018(6) 0.0048(7)
C5 0.0194(8) 0.0261(9) 0.0314(10) 0.0130(8) 0.0049(7) 0.0109(7)
C6 0.0240(9) 0.0438(12) 0.0317(10) 0.0192(9) 0.0028(8) 0.0130(8)
C7 0.0264(10) 0.0592(14) 0.0405(12) 0.0336(11) 0.0079(9) 0.0157(10)
C8 0.0217(10) 0.0423(12) 0.0573(14) 0.0296(11) 0.0073(9) 0.0089(9)
C9 0.0258(10) 0.0313(10) 0.0403(12) 0.0112(9) 0.0040(9) 0.0061(8)
C10 0.0225(9) 0.0284(9) 0.0327(10) 0.0104(8) 0.0065(8) 0.0088(7)
C11 0.0214(8) 0.0226(8) 0.0314(10) 0.0125(7) 0.0005(7) 0.0039(7)
C12 0.0222(9) 0.0270(9) 0.0301(10) 0.0122(8) 0.0028(7) 0.0051(7)
C13 0.0269(10) 0.0352(11) 0.0323(11) 0.0135(9) 0.0022(8) -0.0001(8)
C14 0.0408(12) 0.0458(13) 0.0407(13) 0.0279(11) 0.0037(10) 0.0046(10)
C15 0.0587(16) 0.0467(14) 0.0544(15) 0.0344(12) 0.0088(12) 0.0235(12)
C16 0.0457(13) 0.0339(11) 0.0458(13) 0.0213(10) 0.0086(10) 0.0190(10)
C17 0.0211(8) 0.0218(8) 0.0215(8) 0.0108(7) 0.0017(6) 0.0070(7)
C18 0.0276(9) 0.0220(8) 0.0269(9) 0.0105(7) 0.0059(7) 0.0089(7)
C19 0.0282(10) 0.0220(9) 0.0338(10) 0.0121(8) 0.0026(8) 0.0028(7)
C20 0.0214(9) 0.0326(10) 0.0337(10) 0.0196(8) 0.0029(8) 0.0048(7)
C21 0.0240(9) 0.0337(10) 0.0317(10) 0.0181(8) 0.0085(8) 0.0139(8)
C22 0.0241(9) 0.0222(9) 0.0279(9) 0.0108(7) 0.0030(7) 0.0081(7)
C23 0.0181(8) 0.0240(8) 0.0285(9) 0.0145(7) 0.0061(7) 0.0066(7)
C24 0.0242(9) 0.0243(9) 0.0282(9) 0.0104(8) 0.0031(7) 0.0055(7)
C25 0.0251(9) 0.0317(10) 0.0300(10) 0.0154(8) 0.0018(8) 0.0068(8)
C26 0.0289(10) 0.0355(10) 0.0391(11) 0.0217(9) 0.0086(8) 0.0164(8)
C27 0.0325(10) 0.0257(9) 0.0337(10) 0.0123(8) 0.0073(8) 0.0136(8)
C28 0.0222(9) 0.0249(9) 0.0277(9) 0.0108(8) 0.0037(7) 0.0070(7)
C29 0.0239(8) 0.0169(8) 0.0231(8) 0.0070(7) 0.0029(7) 0.0049(6)
C30 0.0252(9) 0.0255(9) 0.0296(10) 0.0114(8) 0.0031(8) 0.0060(7)
C31 0.0335(10) 0.0327(10) 0.0273(10) 0.0124(8) -0.0007(8) 0.0104(8)
C32 0.0440(12) 0.0325(10) 0.0266(10) 0.0135(8) 0.0093(9) 0.0133(9)
C33 0.0328(11) 0.0347(11) 0.0343(11) 0.0148(9) 0.0135(9) 0.0117(9)
C34 0.0252(9) 0.0296(9) 0.0280(10) 0.0116(8) 0.0040(8) 0.0087(7)
C35 0.0190(8) 0.0275(9) 0.0312(10) 0.0176(8) -0.0009(7) 0.0039(7)
C36 0.0251(10) 0.0259(10) 0.0531(13) 0.0170(9) 0.0009(9) 0.0042(8)
C37 0.0266(11) 0.0316(11) 0.0707(17) 0.0273(12) -0.0054(11) -0.0005(9)
C38 0.0239(10) 0.0623(16) 0.0620(16) 0.0482(14) -0.0026(10) -0.0035(10)
C39 0.0281(11) 0.0736(18) 0.0405(13) 0.0337(13) 0.0046(10) 0.0031(11)
C40 0.0246(10) 0.0448(12) 0.0324(11) 0.0198(10) 0.0002(8) 0.0026(9)

loop_
_atom_type_symbol
_atom_type_description
_atom_type_scat_dispersion_real
_atom_type_scat_dispersion_imag
_atom_type_scat_source
C C 0.0033 0.0016 'International Tables Vol C Tables 4.2.6.8 and 6.1.1.4'
H H 0.0000 0.0000 'International Tables Vol C Tables 4.2.6.8 and 6.1.1.4'
N N 0.0061 0.0033 'International Tables Vol C Tables 4.2.6.8 and 6.1.1.4'
P P 0.1023 0.0942 'International Tables Vol C Tables 4.2.6.8 and 6.1.1.4'

loop_
_geom_angle_atom_site_label_1
_geom_angle_atom_site_label_2
_geom_angle_atom_site_label_3
_geom_angle
C11 P1 C1 102.11(8)
C11 P1 C5 102.44(8)
C1 P1 C5 102.10(8)
C29 N1 C4 120.13(14)
C29 N1 C35 120.05(14)
C4 N1 C35 119.46(14)
C2 C1 C17 122.77(16)
C2 C1 P1 121.69(14)
C17 C1 P1 115.54(12)
C1 C2 C3 127.68(17)
C1 C2 H2 119.1(14)
C3 C2 H2 112.9(14)
C4 C3 C2 122.27(16)
C4 C3 H3 119.0(12)
C2 C3 H3 118.7(12)
C3 C4 N1 118.84(15)
C3 C4 C23 124.48(16)
N1 C4 C23 116.60(15)
C10 C5 C6 118.61(18)
C10 C5 P1 123.93(15)
C6 C5 P1 117.47(15)
C7 C6 C5 120.8(2)
C7 C6 H6 120.8(15)
C5 C6 H6 118.4(15)
C6 C7 C8 120.0(2)
C6 C7 H7 119.4(15)
C8 C7 H7 120.6(16)
C9 C8 C7 119.9(2)
C9 C8 H8 121.1(15)
C7 C8 H8 119.0(15)
C8 C9 C10 120.2(2)
C8 C9 H9 120.5(17)
C10 C9 H9 119.3(16)
C5 C10 C9 120.38(19)
C5 C10 H10 121.9(14)
C9 C10 H10 117.7(14)
C12 C11 C16 118.58(19)
C12 C11 P1 123.68(14)
C16 C11 P1 117.70(16)
C13 C12 C11 120.65(19)
C13 C12 H12 121.1(13)
C11 C12 H12 118.2(13)
C12 C13 C14 120.2(2)
C12 C13 H13 120.2(14)
C14 C13 H13 119.6(14)
C15 C14 C13 119.8(2)
C15 C14 H14 122.0(16)
C13 C14 H14 118.2(16)
C14 C15 C16 120.7(2)
C14 C15 H15 120.6(19)
C16 C15 H15 118.7(19)
C15 C16 C11 120.1(2)
C15 C16 H16 121.5(16)
C11 C16 H16 118.2(16)
C22 C17 C18 118.01(17)
C22 C17 C1 119.00(16)
C18 C17 C1 122.94(16)
C19 C18 C17 120.29(17)
C19 C18 H18 119.4(13)
C17 C18 H18 120.4(13)
C20 C19 C18 120.81(18)
C20 C19 H19 121.9(15)
C18 C19 H19 117.3(15)
C19 C20 C21 119.62(18)
C19 C20 H20 120.2(14)
C21 C20 H20 120.1(14)
C22 C21 C20 119.88(18)
C22 C21 H21 119.2(14)
C20 C21 H21 120.9(14)
C21 C22 C17 121.37(17)
C21 C22 H22 119.0(14)
C17 C22 H22 119.6(14)
C24 C23 C28 118.37(16)
C24 C23 C4 121.01(16)
C28 C23 C4 120.62(16)
C25 C24 C23 120.61(18)
C25 C24 H24 120.7(13)
C23 C24 H24 118.7(13)
C26 C25 C24 120.38(18)
C26 C25 H25 120.0(14)
C24 C25 H25 119.6(14)
C25 C26 C27 119.82(18)
C25 C26 H26 121.4(14)
C27 C26 H26 118.7(14)
C26 C27 C28 120.18(18)
C26 C27 H27 121.0(14)
C28 C27 H27 118.7(14)
C27 C28 C23 120.64(18)
C27 C28 H28 119.2(13)
C23 C28 H28 120.1(13)
C34 C29 C30 118.75(17)
C34 C29 N1 120.38(16)
C30 C29 N1 120.87(16)
C31 C30 C29 120.38(19)
C31 C30 H30 121.9(13)
C29 C30 H30 117.7(13)
C32 C31 C30 120.65(19)
C32 C31 H31 119.8(15)
C30 C31 H31 119.5(16)
C33 C32 C31 119.08(19)
C33 C32 H32 120.3(15)
C31 C32 H32 120.6(15)
C32 C33 C34 120.8(2)
C32 C33 H33 122.2(15)
C34 C33 H33 116.9(15)
C33 C34 C29 120.28(18)
C33 C34 H34 118.0(14)
C29 C34 H34 121.5(14)
C40 C35 C36 119.72(19)
C40 C35 N1 120.26(18)
C36 C35 N1 120.03(18)
C35 C36 C37 119.7(2)
C35 C36 H36 118.4(14)
C37 C36 H36 121.9(14)
C38 C37 C36 120.3(2)
C38 C37 H37 122.2(18)
C36 C37 H37 117.5(18)
C37 C38 C39 120.1(2)
C37 C38 H38 123.1(17)
C39 C38 H38 116.8(17)
C40 C39 C38 119.5(2)
C40 C39 H39 120.7(18)
C38 C39 H39 119.8(18)
C35 C40 C39 120.7(2)
C35 C40 H40 119.4(17)
C39 C40 H40 119.9(17)

loop_
_geom_bond_atom_site_label_1
_geom_bond_atom_site_label_2
_geom_bond_distance
P1 C11 1.829(2)
P1 C1 1.8361(17)
P1 C5 1.8358(19)
N1 C29 1.415(2)
N1 C4 1.423(2)
N1 C35 1.426(2)
C1 C2 1.346(2)
C1 C17 1.484(2)
C2 C3 1.450(2)
C2 H2 0.97(2)
C3 C4 1.353(2)
C3 H3 1.01(2)
C4 C23 1.476(2)
C5 C10 1.396(3)
C5 C6 1.396(3)
C6 C7 1.388(3)
C6 H6 0.98(3)
C7 C8 1.386(3)
C7 H7 0.95(3)
C8 C9 1.381(3)
C8 H8 0.95(2)
C9 C10 1.395(3)
C9 H9 0.97(3)
C10 H10 0.98(2)
C11 C12 1.396(3)
C11 C16 1.400(3)
C12 C13 1.387(3)
C12 H12 0.97(2)
C13 C14 1.385(3)
C13 H13 0.97(2)
C14 C15 1.375(4)
C14 H14 0.97(3)
C15 C16 1.392(3)
C15 H15 0.98(3)
C16 H16 1.00(3)
C17 C22 1.397(3)
C17 C18 1.402(2)
C18 C19 1.389(3)
C18 H18 0.99(2)
C19 C20 1.381(3)
C19 H19 0.96(2)
C20 C21 1.386(3)
C20 H20 0.98(2)
C21 C22 1.386(3)
C21 H21 0.96(2)
C22 H22 0.95(2)
C23 C24 1.399(3)
C23 C28 1.405(3)
C24 C25 1.386(3)
C24 H24 0.99(2)
C25 C26 1.386(3)
C25 H25 0.99(2)
C26 C27 1.386(3)
C26 H26 0.97(2)
C27 C28 1.387(3)
C27 H27 0.97(2)
C28 H28 0.95(2)
C29 C34 1.393(3)
C29 C30 1.397(3)
C30 C31 1.389(3)
C30 H30 0.95(2)
C31 C32 1.385(3)
C31 H31 1.01(3)
C32 C33 1.384(3)
C32 H32 1.00(3)
C33 C34 1.389(3)
C33 H33 0.97(3)
C34 H34 0.91(2)
C35 C40 1.372(3)
C35 C36 1.390(3)
C36 C37 1.400(3)
C36 H36 1.05(3)
C37 C38 1.371(4)
C37 H37 1.00(3)
C38 C39 1.389(4)
C38 H38 0.90(3)
C39 C40 1.396(3)
C39 H39 0.99(3)
C40 H40 0.99(3)
